data_7130674
loop_
_publ_author_name
'Sharma, Deepti'
'Benny, Annabel'
'Gupta, Radhika'
'Jemmis, Eluvathingal D.'
'Venugopal, Ajay'

_publ_section_title
;
 Crystallographic evidence for a continuum and reversal of roles in
 primary-secondary interactions in antimony Lewis acids: applications in
 carbonyl activation.
;
_journal_issue 78
_journal_name_full 'Chemical communications (Cambridge, England)'
_journal_page_first 11009
_journal_page_last 11012
_journal_paper_doi 10.1039/d2cc04027a
_journal_volume 58
_journal_year 2022
_chemical_formula_moiety 'C16 Al F36 O4, C30 H31 N O Sb, C H2 Cl2'
_chemical_formula_sum 'C47 H33 Al Cl2 F36 N O5 Sb'
_chemical_formula_weight 1595.37
_space_group_crystal_system triclinic
_space_group_IT_number 2
_space_group_name_Hall '-P 1'
_space_group_name_H-M_alt 'P -1'
_atom_sites_solution_hydrogens geom
_audit_creation_method SHELXL-2018/3
_audit_update_record
;
2022-08-23 deposited with the CCDC.	2022-09-05 downloaded from the CCDC.
;
_cell_angle_alpha 99.484(5)
_cell_angle_beta 109.810(5)
_cell_angle_gamma 106.208(4)
_cell_formula_units_Z 2
_cell_length_a 12.3903(18)
_cell_length_b 15.266(2)
_cell_length_c 17.646(3)
_cell_measurement_reflns_used 8819
_cell_measurement_temperature 150(2)
_cell_measurement_theta_max 23.22
_cell_measurement_theta_min 2.49
_cell_volume 2888.5(8)
_computing_cell_refinement 'APEX3/SAINT (Bruker, 2016)'
_computing_data_collection 'APEX3 (Bruker, 2016)'
_computing_data_reduction 'SAINT/XPREP (Bruker, 2016)'
_computing_molecular_graphics 'ORTEP3- 2014.1(Farrugia, 1997) '
_computing_publication_material 'SHELXL-2018/3 (Sheldrick, 2018)'
_computing_structure_refinement 'SHELXL-2018/3 (Sheldrick, 2018)'
_computing_structure_solution 'SHELXT 2018/2 (Sheldrick, 2018)'
_diffrn_ambient_temperature 150(2)
_diffrn_detector_area_resol_mean 0
_diffrn_measured_fraction_theta_full 0.999
_diffrn_measured_fraction_theta_max 0.999
_diffrn_measurement_device_type 'Bruker KAPPA APEX-II CCD'
_diffrn_measurement_method '\f and \w scans'
_diffrn_radiation_type MoK\a
_diffrn_radiation_wavelength 0.71073
_diffrn_reflns_av_R_equivalents 0.0827
_diffrn_reflns_av_unetI/netI 0.0566
_diffrn_reflns_Laue_measured_fraction_full 0.999
_diffrn_reflns_Laue_measured_fraction_max 0.999
_diffrn_reflns_limit_h_max 14
_diffrn_reflns_limit_h_min -14
_diffrn_reflns_limit_k_max 18
_diffrn_reflns_limit_k_min -18
_diffrn_reflns_limit_l_max 20
_diffrn_reflns_limit_l_min -20
_diffrn_reflns_number 71280
_diffrn_reflns_point_group_measured_fraction_full 0.999
_diffrn_reflns_point_group_measured_fraction_max 0.999
_diffrn_reflns_theta_full 24.999
_diffrn_reflns_theta_max 24.999
_diffrn_reflns_theta_min 1.789
_diffrn_source 'sealed tube'
_exptl_absorpt_coefficient_mu 0.748
_exptl_absorpt_correction_T_max 0.967
_exptl_absorpt_correction_T_min 0.946
_exptl_absorpt_correction_type multi-scan
_exptl_absorpt_process_details 'SADABS (Bruker, 2016)'
_exptl_crystal_colour yellow
_exptl_crystal_density_diffrn 1.834
_exptl_crystal_density_meas 1.835
_exptl_crystal_density_method NONE
_exptl_crystal_description block
_exptl_crystal_F_000 1568
_exptl_crystal_size_max 0.075
_exptl_crystal_size_mid 0.065
_exptl_crystal_size_min 0.045
_refine_diff_density_max 0.637
_refine_diff_density_min -0.712
_refine_diff_density_rms 0.092
_refine_ls_extinction_method none
_refine_ls_goodness_of_fit_ref 1.041
_refine_ls_hydrogen_treatment constr
_refine_ls_matrix_type full
_refine_ls_number_parameters 1280
_refine_ls_number_reflns 10155
_refine_ls_number_restraints 558
_refine_ls_restrained_S_all 1.078
_refine_ls_R_factor_all 0.0809
_refine_ls_R_factor_gt 0.0530
_refine_ls_shift/su_max 0.005
_refine_ls_shift/su_mean 0.000
_refine_ls_structure_factor_coef Fsqd
_refine_ls_weighting_details 'w=1/[\s^2^(Fo^2^)+(0.0447P)^2^+9.6012P] where P=(Fo^2^+2Fc^2^)/3'
_refine_ls_weighting_scheme calc
_refine_ls_wR_factor_gt 0.1135
_refine_ls_wR_factor_ref 0.1319
_reflns_Friedel_coverage 0.000
_reflns_number_gt 7623
_reflns_number_total 10155
_reflns_threshold_expression 'I > 2\s(I)'
_cod_data_source_file d2cc04027a2.cif
_cod_data_source_block 4B
_cod_depositor_comments 'Adding full bibliography for 7130672--7130679.cif.'
_cod_original_cell_volume 2888.4(7)
_cod_database_code 7130674
_shelx_shelxl_version_number 2018/3
_shelx_space_group_comment
;
The symmetry employed for this shelxl refinement is uniquely defined
by the following loop, which should always be used as a source of
symmetry information in preference to the above space-group names.
They are only intended as comments.
;
_shelx_estimated_absorpt_t_min 0.946
_shelx_estimated_absorpt_t_max 0.967

loop_
_space_group_symop_operation_xyz
'x, y, z'
'-x, -y, -z'

loop_
_atom_site_label
_atom_site_type_symbol
_atom_site_fract_x
_atom_site_fract_y
_atom_site_fract_z
_atom_site_U_iso_or_equiv
_atom_site_adp_type
_atom_site_occupancy
_atom_site_site_symmetry_order
_atom_site_calc_flag
_atom_site_refinement_flags_posn
_atom_site_refinement_flags_adp
_atom_site_refinement_flags_occupancy
_atom_site_disorder_assembly
_atom_site_disorder_group
C1 C 0.1736(4) 0.3881(3) 0.6697(3) 0.0290(11) Uani 1 1 d . . . . .
C2 C 0.1187(4) 0.2966(3) 0.6030(3) 0.0295(11) Uani 1 1 d . . . . .
C3 C 0.0028(5) 0.2721(4) 0.5385(3) 0.0357(12) Uani 1 1 d . . . . .
H3 H -0.041167 0.314146 0.537505 0.043 Uiso 1 1 calc R U . . .
C4 C -0.0479(5) 0.1869(4) 0.4763(4) 0.0428(14) Uani 1 1 d . . . . .
H4 H -0.126821 0.170139 0.432463 0.051 Uiso 1 1 calc R U . . .
C5 C 0.0156(5) 0.1263(4) 0.4777(4) 0.0450(14) Uani 1 1 d . . . . .
H5 H -0.020671 0.067040 0.435221 0.054 Uiso 1 1 calc R U . . .
C6 C 0.1309(6) 0.1496(4) 0.5395(4) 0.0455(14) Uani 1 1 d . . . . .
H6 H 0.175039 0.107896 0.538344 0.055 Uiso 1 1 calc R U . . .
C7 C 0.1824(5) 0.2338(4) 0.6032(3) 0.0358(12) Uani 1 1 d . . . . .
H7 H 0.260944 0.249248 0.647038 0.043 Uiso 1 1 calc R U . . .
C8 C 0.2707(5) 0.4006(4) 0.7510(3) 0.0331(12) Uani 1 1 d . . . . .
C9 C 0.3767(5) 0.4802(4) 0.7853(4) 0.0438(14) Uani 1 1 d . . . . .
H9 H 0.387177 0.527074 0.756328 0.053 Uiso 1 1 calc R U . . .
C10 C 0.4677(6) 0.4917(6) 0.8618(4) 0.065(2) Uani 1 1 d . . . . .
H10 H 0.541601 0.546012 0.885238 0.078 Uiso 1 1 calc R U . . .
C11 C 0.4512(8) 0.4248(6) 0.9038(4) 0.077(2) Uani 1 1 d . . . . .
H11 H 0.514302 0.432837 0.956334 0.092 Uiso 1 1 calc R U . . .
C12 C 0.3453(8) 0.3464(6) 0.8713(4) 0.070(2) Uani 1 1 d . . . . .
H12 H 0.334052 0.301420 0.901897 0.084 Uiso 1 1 calc R U . . .
C13 C 0.2548(6) 0.3328(4) 0.7940(4) 0.0472(15) Uani 1 1 d . . . . .
H13 H 0.182209 0.277417 0.770295 0.057 Uiso 1 1 calc R U . . .
C14 C 0.1141(4) 0.5253(3) 0.8271(3) 0.0289(11) Uani 1 1 d . . . . .
C15 C 0.2004(5) 0.5617(4) 0.9119(3) 0.0338(12) Uani 1 1 d . . . . .
C16 C 0.1786(6) 0.5148(4) 0.9694(3) 0.0436(14) Uani 1 1 d . . . . .
H16 H 0.236986 0.538640 1.026256 0.052 Uiso 1 1 calc R U . . .
C17 C 0.0758(6) 0.4354(4) 0.9473(4) 0.0446(14) Uani 1 1 d . . . . .
C18 C -0.0092(5) 0.4024(4) 0.8645(3) 0.0370(13) Uani 1 1 d . . . . .
H18 H -0.081618 0.348509 0.848631 0.044 Uiso 1 1 calc R U . . .
C19 C 0.0076(5) 0.4456(3) 0.8035(3) 0.0302(11) Uani 1 1 d . . . . .
C20 C -0.0905(5) 0.4034(4) 0.7154(3) 0.0399(13) Uani 1 1 d . . . . .
H20A H -0.067489 0.440133 0.679064 0.060 Uiso 1 1 calc R U . . .
H20B H -0.099134 0.337166 0.694199 0.060 Uiso 1 1 calc R U . . .
H20C H -0.168885 0.405256 0.715475 0.060 Uiso 1 1 calc R U . . .
C21 C 0.3140(5) 0.6496(4) 0.9415(4) 0.0501(15) Uani 1 1 d . . . . .
H21A H 0.316080 0.674045 0.893821 0.075 Uiso 1 1 calc R U . . .
H21B H 0.312422 0.698332 0.984467 0.075 Uiso 1 1 calc R U . . .
H21C H 0.387323 0.633679 0.965462 0.075 Uiso 1 1 calc R U . . .
C22 C 0.0565(7) 0.3854(5) 1.0110(4) 0.0643(19) Uani 1 1 d . . . . .
H22A H -0.021245 0.330744 0.983919 0.096 Uiso 1 1 calc R U . . .
H22B H 0.124510 0.363293 1.033873 0.096 Uiso 1 1 calc R U . . .
H22C H 0.053640 0.429640 1.056707 0.096 Uiso 1 1 calc R U . . .
C23 C -0.0147(4) 0.6695(3) 0.6915(3) 0.0294(11) Uani 1 1 d . . . . .
C24 C 0.0016(4) 0.5913(3) 0.6522(3) 0.0282(11) Uani 1 1 d . . . . .
C25 C -0.0805(5) 0.5388(4) 0.5709(3) 0.0337(12) Uani 1 1 d . . . . .
H25 H -0.069729 0.485631 0.542286 0.040 Uiso 1 1 calc R U . . .
C26 C -0.1790(5) 0.5652(4) 0.5319(3) 0.0368(12) Uani 1 1 d . . . . .
H26 H -0.236601 0.529417 0.476259 0.044 Uiso 1 1 calc R U . . .
C27 C -0.1945(5) 0.6432(4) 0.5731(4) 0.0410(13) Uani 1 1 d . . . . .
H27 H -0.262446 0.660264 0.545268 0.049 Uiso 1 1 calc R U . . .
C28 C -0.1124(5) 0.6966(4) 0.6541(4) 0.0388(13) Uani 1 1 d . . . . .
H28 H -0.122907 0.749857 0.682884 0.047 Uiso 1 1 calc R U . . .
C29 C 0.0347(5) 0.7183(4) 0.8422(3) 0.0397(13) Uani 1 1 d . . . . .
H29A H 0.102895 0.750480 0.897538 0.060 Uiso 1 1 calc R U . . .
H29B H -0.022670 0.752489 0.832749 0.060 Uiso 1 1 calc R U . . .
H29C H -0.008412 0.652808 0.839910 0.060 Uiso 1 1 calc R U . . .
C30 C 0.1619(5) 0.8138(3) 0.7837(4) 0.0444(14) Uani 1 1 d . . . . .
H30A H 0.225779 0.842727 0.841071 0.067 Uiso 1 1 calc R U . . .
H30B H 0.200561 0.809744 0.743802 0.067 Uiso 1 1 calc R U . . .
H30C H 0.111295 0.853095 0.771217 0.067 Uiso 1 1 calc R U . . .
C36 C 0.8650(5) 1.0478(3) 0.7423(3) 0.0312(11) Uani 1 1 d . . . . .
C37 C 0.8631(8) 1.0950(5) 0.6722(5) 0.0654(19) Uani 1 1 d D . . . .
C38 C 0.9404(7) 0.9823(5) 0.7431(5) 0.068(2) Uani 1 1 d D . . . .
C39 C 0.9286(6) 1.1249(5) 0.8293(5) 0.0570(17) Uani 1 1 d D U . . .
N1 N 0.0833(4) 0.7170(3) 0.7762(3) 0.0304(9) Uani 1 1 d . . . . .
O1 O 0.1363(3) 0.4536(2) 0.6544(2) 0.0331(8) Uani 1 1 d . . . . .
O3 O 0.5677(4) 1.0444(3) 0.7687(3) 0.0624(12) Uani 1 1 d . . . . .
O4 O 0.7505(3) 0.9971(3) 0.7280(3) 0.0532(11) Uani 1 1 d . . . . .
O5 O 0.6771(4) 0.9311(3) 0.8457(3) 0.0608(12) Uani 1 1 d . . . . .
F2 F 0.9544(5) 1.0842(3) 0.8912(3) 0.0956(16) Uani 1 1 d . . . . .
F9 F 0.7994(5) 1.0371(4) 0.5983(3) 0.0993(17) Uani 1 1 d . . . . .
Al1 Al 0.62820(12) 0.95920(9) 0.75386(8) 0.0229(3) Uani 1 1 d . . . . .
Sb1 Sb 0.16901(3) 0.59816(2) 0.74460(2) 0.03063(12) Uani 1 1 d . . . . .
C52 C 0.3829(9) 0.5452(9) 0.3366(7) 0.151(6) Uani 1 1 d D . . . .
H52A H 0.360821 0.601260 0.351093 0.182 Uiso 1 1 calc R U . A 1
H52B H 0.356192 0.501179 0.367572 0.182 Uiso 1 1 calc R U . A 1
C32 C 0.5027(13) 1.0992(11) 0.7500(8) 0.036(3) Uani 0.597(3) 1 d D U P B 1
C33 C 0.4531(10) 1.0826(7) 0.6532(6) 0.063(3) Uani 0.597(3) 1 d D U P B 1
C34 C 0.3912(10) 1.0788(8) 0.7749(8) 0.063(3) Uani 0.597(3) 1 d D U P B 1
C35 C 0.5889(11) 1.2044(9) 0.7941(8) 0.092(5) Uani 0.597(3) 1 d D U P B 1
C40 C 0.4820(13) 0.7890(12) 0.6062(11) 0.038(3) Uani 0.597(3) 1 d D U P B 1
C41 C 0.5406(10) 0.8150(7) 0.5441(6) 0.063(3) Uani 0.597(3) 1 d D U P B 1
C42 C 0.3421(9) 0.7533(8) 0.5641(7) 0.070(3) Uani 0.597(3) 1 d D U P B 1
C43 C 0.5240(11) 0.7111(7) 0.6382(7) 0.066(3) Uani 0.597(3) 1 d D U P B 1
C44 C 0.6746(12) 0.9079(10) 0.9115(11) 0.038(3) Uani 0.597(3) 1 d D U P B 1
C45 C 0.5436(10) 0.8878(8) 0.9092(7) 0.067(3) Uani 0.597(3) 1 d D U P B 1
C46 C 0.7611(11) 0.9967(8) 0.9898(8) 0.069(4) Uani 0.597(3) 1 d D U P B 1
C47 C 0.7153(12) 0.8242(9) 0.9257(7) 0.077(4) Uani 0.597(3) 1 d D U P B 1
O2 O 0.5091(13) 0.8635(12) 0.6753(10) 0.032(2) Uani 0.597(3) 1 d . . P B 1
F1 F 0.8621(18) 1.1750(13) 0.8339(14) 0.152(7) Uani 0.597(3) 1 d . U P B 1
F3 F 1.0295(10) 1.1939(7) 0.8409(9) 0.050(2) Uani 0.597(3) 1 d . U P B 1
F4 F 1.0590(11) 1.0178(9) 0.7830(8) 0.099(4) Uani 0.597(3) 1 d . U P B 1
F5 F 0.8970(9) 0.9132(5) 0.7832(6) 0.070(3) Uani 0.597(3) 1 d . U P B 1
F6 F 0.897(2) 0.9285(15) 0.6682(13) 0.148(7) Uani 0.597(3) 1 d . U P B 1
F7 F 0.8498(9) 1.1761(5) 0.6871(5) 0.063(2) Uani 0.597(3) 1 d . U P B 1
F8 F 0.9861(8) 1.1204(6) 0.6737(6) 0.070(2) Uani 0.597(3) 1 d . U P B 1
F10 F 0.5322(6) 1.0698(5) 0.6258(3) 0.0627(18) Uani 0.597(3) 1 d D . P B 1
F11 F 0.3490(9) 1.0061(7) 0.6142(6) 0.105(4) Uani 0.597(3) 1 d D . P B 1
F12 F 0.4292(8) 1.1611(5) 0.6366(6) 0.083(3) Uani 0.597(3) 1 d D . P B 1
F13 F 0.6569(8) 1.2273(6) 0.7478(7) 0.087(3) Uani 0.597(3) 1 d D . P B 1
F14 F 0.5286(12) 1.2625(9) 0.8009(8) 0.116(5) Uani 0.597(3) 1 d D U P B 1
F15 F 0.6627(10) 1.2167(7) 0.8737(5) 0.106(4) Uani 0.597(3) 1 d D . P B 1
F16 F 0.311(2) 1.1163(14) 0.7346(11) 0.098(6) Uani 0.597(3) 1 d D . P B 1
F17 F 0.4346(9) 1.1231(8) 0.8593(6) 0.095(3) Uani 0.597(3) 1 d D U P B 1
F18 F 0.3370(7) 0.9912(5) 0.7646(7) 0.086(3) Uani 0.597(3) 1 d D . P B 1
F19 F 0.2960(13) 0.6632(8) 0.5146(6) 0.092(5) Uani 0.597(3) 1 d D . P B 1
F20 F 0.2846(9) 0.7489(7) 0.6194(7) 0.056(3) Uani 0.597(3) 1 d D . P B 1
F21 F 0.3095(11) 0.8116(8) 0.5171(8) 0.082(4) Uani 0.597(3) 1 d D . P B 1
F22 F 0.5199(9) 0.6471(6) 0.5764(6) 0.085(3) Uani 0.597(3) 1 d D . P B 1
F23 F 0.6403(9) 0.7520(7) 0.6946(6) 0.074(3) Uani 0.597(3) 1 d D . P B 1
F24 F 0.4523(8) 0.6752(7) 0.6780(6) 0.080(3) Uani 0.597(3) 1 d D . P B 1
F25 F 0.6555(12) 0.8181(9) 0.5737(7) 0.071(4) Uani 0.597(3) 1 d D . P B 1
F26 F 0.4734(12) 0.7549(6) 0.4687(5) 0.121(4) Uani 0.597(3) 1 d D . P B 1
F27 F 0.5396(10) 0.9012(6) 0.5409(6) 0.073(3) Uani 0.597(3) 1 d D . P B 1
F28 F 0.5247(7) 0.8442(6) 0.9639(4) 0.079(2) Uani 0.597(3) 1 d D . P B 1
F29 F 0.4637(12) 0.8345(10) 0.8320(6) 0.086(4) Uani 0.597(3) 1 d D . P B 1
F30 F 0.5269(9) 0.9730(6) 0.9240(5) 0.103(3) Uani 0.597(3) 1 d D . P B 1
F31 F 0.7366(9) 0.9905(6) 1.0562(5) 0.098(3) Uani 0.597(3) 1 d D . P B 1
F32 F 0.7544(10) 1.0756(6) 0.9707(5) 0.111(4) Uani 0.597(3) 1 d D . P B 1
F33 F 0.8782(7) 1.0013(10) 1.0095(6) 0.133(5) Uani 0.597(3) 1 d D . P B 1
F34 F 0.8085(13) 0.8244(12) 0.9070(10) 0.159(8) Uani 0.597(3) 1 d D . P B 1
F35 F 0.6123(12) 0.7414(6) 0.8715(6) 0.129(5) Uani 0.597(3) 1 d D . P B 1
F36 F 0.7382(9) 0.8146(7) 1.0021(5) 0.103(3) Uani 0.597(3) 1 d D . P B 1
Cl1 Cl 0.5350(4) 0.5822(4) 0.3740(3) 0.0761(15) Uani 0.597(3) 1 d . . P B 1
Cl2 Cl 0.2967(10) 0.4892(6) 0.2312(6) 0.124(4) Uani 0.597(3) 1 d . . P B 1
C32' C 0.504(2) 1.0979(17) 0.7667(12) 0.047(5) Uani 0.403(3) 1 d D U P B 2
C33' C 0.5119(14) 1.1083(11) 0.8601(9) 0.075(4) Uani 0.403(3) 1 d D U P B 2
C34' C 0.3683(13) 1.0485(10) 0.7083(10) 0.069(4) Uani 0.403(3) 1 d D U P B 2
C35' C 0.5546(13) 1.2005(11) 0.7620(9) 0.058(5) Uani 0.403(3) 1 d D U P B 2
C40' C 0.4658(19) 0.7917(18) 0.6053(17) 0.039(4) Uani 0.403(3) 1 d D U P B 2
C41' C 0.5537(11) 0.7426(9) 0.5904(8) 0.048(3) Uani 0.403(3) 1 d D U P B 2
C42' C 0.4195(11) 0.8328(9) 0.5306(8) 0.044(3) Uani 0.403(3) 1 d D U P B 2
C43' C 0.3544(12) 0.7161(9) 0.6067(9) 0.043(3) Uani 0.403(3) 1 d D U P B 2
C44' C 0.6817(17) 0.8910(15) 0.9087(16) 0.039(4) Uani 0.403(3) 1 d D U P B 2
C46' C 0.7240(13) 0.9610(10) 0.9962(10) 0.059(5) Uani 0.403(3) 1 d D U P B 2
C47' C 0.7841(11) 0.8499(9) 0.9126(11) 0.044(4) Uani 0.403(3) 1 d D U P B 2
C45' C 0.5611(11) 0.8101(10) 0.8904(8) 0.054(4) Uani 0.403(3) 1 d D U P B 2
O2' O 0.540(2) 0.864(2) 0.6714(19) 0.093(10) Uani 0.403(3) 1 d . . P B 2
F1' F 0.8485(12) 1.1640(12) 0.8407(10) 0.040(3) Uani 0.403(3) 1 d D U P B 2
F3' F 1.0373(18) 1.1727(17) 0.8335(18) 0.145(11) Uani 0.403(3) 1 d D U P B 2
F4' F 1.0510(11) 1.0488(11) 0.7450(14) 0.113(6) Uani 0.403(3) 1 d D U P B 2
F5' F 0.9669(18) 0.9553(16) 0.8049(13) 0.130(7) Uani 0.403(3) 1 d D U P B 2
F6' F 0.9123(14) 0.9217(13) 0.6704(10) 0.049(4) Uani 0.403(3) 1 d D U P B 2
F7' F 0.7556(19) 1.1195(18) 0.6551(15) 0.172(8) Uani 0.403(3) 1 d D U P B 2
F8' F 0.9363(19) 1.1614(13) 0.6723(10) 0.130(8) Uani 0.403(3) 1 d D U P B 2
F10' F 0.4750(17) 1.1733(10) 0.8857(11) 0.153(9) Uani 0.403(3) 1 d D . P B 2
F11' F 0.6271(11) 1.1338(9) 0.9110(7) 0.113(5) Uani 0.403(3) 1 d D . P B 2
F12' F 0.4407(13) 1.0212(9) 0.8573(9) 0.117(5) Uani 0.403(3) 1 d D U P B 2
F13' F 0.6573(10) 1.2476(9) 0.8340(9) 0.079(4) Uani 0.403(3) 1 d D U P B 2
F14' F 0.4802(14) 1.2489(11) 0.7559(10) 0.089(5) Uani 0.403(3) 1 d D . P B 2
F15' F 0.583(2) 1.1927(15) 0.6949(9) 0.138(8) Uani 0.403(3) 1 d D . P B 2
F16' F 0.3312(10) 0.9576(8) 0.6970(12) 0.116(6) Uani 0.403(3) 1 d D . P B 2
F17' F 0.365(2) 1.0665(17) 0.6348(11) 0.29(3) Uani 0.403(3) 1 d D . P B 2
F18' F 0.296(3) 1.086(2) 0.7331(17) 0.110(10) Uani 0.403(3) 1 d D . P B 2
F19' F 0.3885(12) 0.7719(12) 0.4589(7) 0.118(7) Uani 0.403(3) 1 d D . P B 2
F20' F 0.3207(15) 0.8561(10) 0.5301(13) 0.068(5) Uani 0.403(3) 1 d D . P B 2
F21' F 0.5011(15) 0.9143(13) 0.5334(16) 0.152(12) Uani 0.403(3) 1 d D . P B 2
F22' F 0.269(2) 0.6693(15) 0.5296(11) 0.157(14) Uani 0.403(3) 1 d D . P B 2
F23' F 0.3838(12) 0.6520(9) 0.6446(9) 0.079(4) Uani 0.403(3) 1 d D . P B 2
F24' F 0.316(2) 0.7701(15) 0.6498(13) 0.124(9) Uani 0.403(3) 1 d D . P B 2
F25' F 0.6184(16) 0.7204(13) 0.6564(8) 0.089(6) Uani 0.403(3) 1 d D . P B 2
F26' F 0.4815(15) 0.6544(11) 0.5313(9) 0.131(9) Uani 0.403(3) 1 d D . P B 2
F27' F 0.6243(19) 0.7902(16) 0.5572(15) 0.121(11) Uani 0.403(3) 1 d D . P B 2
F28' F 0.5391(10) 0.7371(7) 0.8267(7) 0.092(5) Uani 0.403(3) 1 d D . P B 2
F29' F 0.4642(17) 0.8387(15) 0.8678(10) 0.087(6) Uani 0.403(3) 1 d D . P B 2
F30' F 0.5669(11) 0.7779(12) 0.9567(8) 0.123(6) Uani 0.403(3) 1 d D . P B 2
F31' F 0.6288(11) 0.9832(11) 0.9997(8) 0.132(7) Uani 0.403(3) 1 d D . P B 2
F32' F 0.8134(12) 1.0403(9) 1.0068(8) 0.083(5) Uani 0.403(3) 1 d D . P B 2
F33' F 0.7687(10) 0.9230(11) 1.0580(7) 0.091(4) Uani 0.403(3) 1 d D . P B 2
F34' F 0.8924(8) 0.9205(8) 0.9464(7) 0.079(4) Uani 0.403(3) 1 d D . P B 2
F35' F 0.7622(11) 0.8095(10) 0.8300(8) 0.110(5) Uani 0.403(3) 1 d D . P B 2
F36' F 0.7844(12) 0.7849(9) 0.9515(11) 0.127(7) Uani 0.403(3) 1 d D . P B 2
Cl1' Cl 0.5111(11) 0.5355(8) 0.3848(6) 0.127(4) Uani 0.403(3) 1 d D . P B 2
Cl2' Cl 0.3009(13) 0.4523(7) 0.2443(8) 0.086(3) Uani 0.403(3) 1 d D . P B 2

loop_
_atom_site_aniso_label
_atom_site_aniso_U_11
_atom_site_aniso_U_22
_atom_site_aniso_U_33
_atom_site_aniso_U_23
_atom_site_aniso_U_13
_atom_site_aniso_U_12
C1 0.031(3) 0.033(3) 0.038(3) 0.018(2) 0.023(2) 0.017(2)
C2 0.032(3) 0.030(3) 0.033(3) 0.013(2) 0.017(2) 0.013(2)
C3 0.036(3) 0.037(3) 0.043(3) 0.014(3) 0.020(3) 0.020(2)
C4 0.040(3) 0.045(3) 0.038(3) 0.006(3) 0.016(3) 0.012(3)
C5 0.054(4) 0.036(3) 0.045(3) 0.004(3) 0.025(3) 0.013(3)
C6 0.056(4) 0.042(3) 0.052(4) 0.013(3) 0.029(3) 0.030(3)
C7 0.039(3) 0.038(3) 0.041(3) 0.017(3) 0.020(3) 0.021(3)
C8 0.036(3) 0.039(3) 0.036(3) 0.013(2) 0.020(2) 0.024(3)
C9 0.035(3) 0.048(3) 0.051(4) 0.009(3) 0.017(3) 0.022(3)
C10 0.050(4) 0.077(5) 0.056(4) -0.004(4) 0.007(3) 0.037(4)
C11 0.086(6) 0.093(6) 0.043(4) 0.002(4) 0.000(4) 0.065(5)
C12 0.108(6) 0.087(6) 0.041(4) 0.030(4) 0.029(4) 0.068(5)
C13 0.064(4) 0.050(4) 0.044(4) 0.019(3) 0.026(3) 0.034(3)
C14 0.035(3) 0.021(2) 0.034(3) 0.011(2) 0.013(2) 0.014(2)
C15 0.034(3) 0.031(3) 0.033(3) 0.004(2) 0.007(2) 0.017(2)
C16 0.057(4) 0.049(4) 0.030(3) 0.011(3) 0.014(3) 0.030(3)
C17 0.074(4) 0.042(3) 0.039(3) 0.020(3) 0.032(3) 0.035(3)
C18 0.051(3) 0.026(3) 0.045(3) 0.016(2) 0.026(3) 0.017(2)
C19 0.039(3) 0.024(2) 0.035(3) 0.012(2) 0.017(2) 0.016(2)
C20 0.034(3) 0.032(3) 0.041(3) 0.007(2) 0.013(3) -0.002(2)
C21 0.039(3) 0.050(4) 0.042(3) 0.002(3) 0.003(3) 0.012(3)
C22 0.108(6) 0.061(4) 0.052(4) 0.033(3) 0.047(4) 0.044(4)
C23 0.032(3) 0.023(2) 0.037(3) 0.012(2) 0.017(2) 0.008(2)
C24 0.036(3) 0.022(2) 0.036(3) 0.016(2) 0.022(2) 0.012(2)
C25 0.045(3) 0.029(3) 0.036(3) 0.014(2) 0.022(3) 0.016(2)
C26 0.038(3) 0.042(3) 0.029(3) 0.016(2) 0.011(2) 0.013(3)
C27 0.035(3) 0.047(3) 0.049(4) 0.023(3) 0.017(3) 0.022(3)
C28 0.040(3) 0.027(3) 0.054(4) 0.012(3) 0.021(3) 0.017(2)
C29 0.044(3) 0.039(3) 0.040(3) 0.009(3) 0.020(3) 0.018(3)
C30 0.037(3) 0.021(3) 0.071(4) 0.011(3) 0.021(3) 0.008(2)
C36 0.033(3) 0.028(3) 0.042(3) 0.015(2) 0.022(2) 0.012(2)
C37 0.092(6) 0.059(5) 0.058(5) 0.028(4) 0.038(4) 0.029(4)
C38 0.071(5) 0.073(5) 0.078(6) 0.022(5) 0.039(4) 0.042(4)
C39 0.064(4) 0.044(4) 0.064(5) 0.019(3) 0.028(4) 0.018(4)
N1 0.027(2) 0.023(2) 0.041(3) 0.0083(19) 0.0154(19) 0.0069(18)
O1 0.040(2) 0.0315(19) 0.035(2) 0.0128(16) 0.0173(17) 0.0186(16)
O3 0.063(3) 0.056(3) 0.077(3) 0.015(2) 0.022(2) 0.044(2)
O4 0.031(2) 0.072(3) 0.054(3) 0.018(2) 0.024(2) 0.009(2)
O5 0.063(3) 0.071(3) 0.042(2) 0.037(2) 0.010(2) 0.016(2)
F2 0.116(4) 0.082(3) 0.051(3) 0.021(2) 0.019(3) -0.002(3)
F9 0.126(4) 0.095(4) 0.049(3) 0.030(3) 0.025(3) 0.008(3)
Al1 0.0242(7) 0.0233(7) 0.0211(7) 0.0057(6) 0.0093(6) 0.0087(6)
Sb1 0.02852(19) 0.02449(18) 0.0420(2) 0.01288(15) 0.01583(15) 0.01027(14)
C52 0.087(7) 0.163(11) 0.127(9) -0.061(8) -0.007(7) 0.055(7)
C32 0.036(5) 0.041(5) 0.056(6) 0.021(4) 0.034(4) 0.026(4)
C33 0.065(7) 0.065(7) 0.077(7) 0.048(6) 0.021(6) 0.043(6)
C34 0.055(6) 0.067(7) 0.090(6) 0.042(6) 0.041(6) 0.033(5)
C35 0.059(8) 0.067(8) 0.101(10) -0.004(8) -0.017(8) 0.031(7)
C40 0.040(5) 0.032(5) 0.031(5) 0.006(4) 0.012(5) 0.005(4)
C41 0.075(7) 0.058(6) 0.047(6) 0.003(5) 0.024(5) 0.017(6)
C42 0.055(6) 0.060(7) 0.068(7) 0.007(6) 0.010(6) 0.004(6)
C43 0.079(7) 0.055(6) 0.066(7) 0.009(6) 0.033(6) 0.027(6)
C44 0.034(5) 0.048(6) 0.033(5) 0.023(5) 0.014(4) 0.010(4)
C45 0.054(6) 0.078(8) 0.048(6) 0.019(6) 0.018(5) -0.004(6)
C46 0.062(9) 0.062(9) 0.056(7) 0.029(7) 0.016(7) -0.014(7)
C47 0.083(8) 0.071(7) 0.063(7) 0.029(6) 0.020(6) 0.017(7)
O2 0.017(5) 0.042(5) 0.031(5) -0.005(4) 0.014(4) 0.006(4)
F1 0.162(13) 0.065(9) 0.186(14) -0.044(9) 0.087(10) 0.004(8)
F3 0.049(5) 0.024(4) 0.068(6) -0.002(3) 0.034(4) -0.001(3)
F4 0.083(6) 0.115(8) 0.165(10) 0.088(7) 0.068(6) 0.081(6)
F5 0.117(8) 0.043(4) 0.110(7) 0.052(4) 0.081(6) 0.052(4)
F6 0.265(17) 0.083(9) 0.178(14) 0.019(9) 0.169(13) 0.093(10)
F7 0.096(6) 0.037(4) 0.088(5) 0.044(4) 0.053(5) 0.034(4)
F8 0.083(5) 0.074(5) 0.105(6) 0.063(5) 0.075(5) 0.036(4)
F10 0.105(5) 0.084(5) 0.042(3) 0.037(3) 0.044(4) 0.068(4)
F11 0.077(6) 0.112(8) 0.056(6) 0.001(6) -0.025(5) 0.010(6)
F12 0.085(6) 0.097(6) 0.138(8) 0.095(6) 0.067(6) 0.072(5)
F13 0.067(5) 0.076(6) 0.147(10) 0.065(7) 0.070(6) 0.015(4)
F14 0.127(8) 0.062(5) 0.154(9) -0.001(6) 0.057(7) 0.049(5)
F15 0.141(9) 0.087(7) 0.052(5) 0.007(5) 0.025(5) 0.011(6)
F16 0.075(11) 0.125(11) 0.183(14) 0.113(11) 0.089(11) 0.079(10)
F17 0.140(7) 0.114(7) 0.103(6) 0.052(5) 0.098(5) 0.078(6)
F18 0.062(5) 0.062(5) 0.160(9) 0.069(6) 0.064(6) 0.019(4)
F19 0.068(8) 0.052(6) 0.070(6) -0.038(5) -0.013(5) -0.020(5)
F20 0.021(3) 0.044(4) 0.072(6) 0.006(4) 0.000(4) -0.003(3)
F21 0.058(5) 0.096(9) 0.077(6) 0.041(8) 0.003(4) 0.030(6)
F22 0.104(7) 0.055(5) 0.110(9) 0.002(5) 0.057(7) 0.043(5)
F23 0.068(6) 0.070(6) 0.094(8) 0.017(6) 0.029(6) 0.048(5)
F24 0.086(7) 0.075(6) 0.084(7) 0.044(5) 0.046(6) 0.012(5)
F25 0.073(7) 0.070(5) 0.068(6) -0.009(4) 0.045(5) 0.018(5)
F26 0.196(12) 0.074(5) 0.041(5) -0.017(4) 0.058(7) -0.022(7)
F27 0.087(7) 0.045(4) 0.067(5) 0.032(4) 0.015(5) 0.007(4)
F28 0.079(5) 0.097(6) 0.063(5) 0.038(4) 0.047(4) 0.003(4)
F29 0.037(4) 0.138(9) 0.048(6) 0.008(6) 0.015(5) -0.007(4)
F30 0.144(8) 0.148(8) 0.097(6) 0.066(6) 0.089(6) 0.098(7)
F31 0.127(9) 0.090(6) 0.037(4) 0.005(4) 0.027(5) -0.003(6)
F32 0.134(9) 0.068(6) 0.071(6) 0.023(4) 0.007(6) -0.006(5)
F33 0.049(5) 0.203(14) 0.097(8) 0.077(9) -0.009(5) 0.003(6)
F34 0.206(15) 0.277(19) 0.215(16) 0.213(16) 0.169(14) 0.222(16)
F35 0.242(15) 0.063(6) 0.083(7) 0.028(6) 0.053(9) 0.067(8)
F36 0.131(8) 0.141(9) 0.082(6) 0.092(7) 0.052(6) 0.067(7)
Cl1 0.0479(18) 0.117(4) 0.048(2) 0.000(2) 0.0181(16) 0.022(2)
Cl2 0.073(3) 0.141(7) 0.093(5) -0.047(5) 0.027(3) -0.001(5)
C32' 0.046(7) 0.046(7) 0.067(8) 0.029(6) 0.032(6) 0.024(6)
C33' 0.058(8) 0.072(9) 0.105(10) 0.034(8) 0.035(8) 0.032(7)
C34' 0.059(8) 0.054(8) 0.093(9) 0.018(8) 0.022(8) 0.032(6)
C35' 0.057(9) 0.054(8) 0.073(10) 0.023(7) 0.034(8) 0.024(7)
C40' 0.044(6) 0.040(7) 0.036(6) 0.006(6) 0.021(6) 0.020(6)
C41' 0.054(7) 0.054(7) 0.050(7) 0.014(6) 0.034(6) 0.028(6)
C42' 0.042(7) 0.057(7) 0.038(7) 0.023(6) 0.021(5) 0.012(6)
C43' 0.047(7) 0.044(7) 0.052(8) 0.033(6) 0.025(6) 0.019(6)
C44' 0.037(6) 0.049(7) 0.037(6) 0.025(6) 0.017(5) 0.012(6)
C46' 0.057(9) 0.065(10) 0.045(8) 0.007(8) 0.031(7) 0.000(8)
C47' 0.022(7) 0.037(7) 0.063(9) 0.013(7) 0.005(7) 0.012(7)
C45' 0.042(7) 0.063(8) 0.047(7) 0.034(7) 0.014(6) 0.000(7)
O2' 0.049(16) 0.081(13) 0.078(14) -0.060(10) -0.011(10) 0.011(11)
F1' 0.027(5) 0.041(7) 0.056(6) -0.001(6) 0.025(4) 0.018(5)
F3' 0.092(12) 0.104(16) 0.116(16) 0.046(13) -0.029(10) -0.064(12)
F4' 0.038(6) 0.093(11) 0.212(18) 0.019(10) 0.060(9) 0.031(7)
F5' 0.137(16) 0.188(17) 0.150(14) 0.126(13) 0.075(12) 0.118(13)
F6' 0.057(6) 0.049(8) 0.070(9) 0.017(7) 0.044(6) 0.037(6)
F7' 0.184(17) 0.220(18) 0.240(19) 0.200(16) 0.123(15) 0.134(15)
F8' 0.149(17) 0.100(12) 0.096(10) 0.063(10) 0.041(11) -0.029(11)
F10' 0.22(2) 0.092(12) 0.101(12) -0.039(10) 0.079(13) 0.011(13)
F11' 0.142(12) 0.101(10) 0.058(7) -0.006(7) 0.003(8) 0.051(9)
F12' 0.130(8) 0.122(8) 0.126(8) 0.044(7) 0.089(7) 0.033(6)
F13' 0.063(6) 0.060(6) 0.094(8) -0.009(6) 0.029(6) 0.013(5)
F14' 0.124(13) 0.069(10) 0.142(15) 0.067(11) 0.081(12) 0.080(10)
F15' 0.25(3) 0.18(2) 0.093(12) 0.093(14) 0.120(15) 0.14(2)
F16' 0.044(6) 0.080(9) 0.161(16) -0.038(10) 0.019(8) 0.002(6)
F17' 0.24(3) 0.44(6) 0.072(14) -0.10(3) -0.075(17) 0.25(4)
F18' 0.045(9) 0.15(2) 0.17(2) 0.058(14) 0.058(12) 0.049(13)
F19' 0.102(10) 0.25(2) 0.041(7) 0.060(10) 0.041(7) 0.102(13)
F20' 0.062(8) 0.064(10) 0.100(11) 0.050(10) 0.033(8) 0.040(8)
F21' 0.093(13) 0.19(2) 0.24(2) 0.190(19) 0.074(14) 0.064(12)
F22' 0.057(11) 0.088(16) 0.27(3) 0.082(18) 0.022(15) -0.016(9)
F23' 0.081(10) 0.056(8) 0.096(11) 0.037(8) 0.033(8) 0.013(8)
F24' 0.126(19) 0.21(3) 0.15(2) 0.121(18) 0.102(17) 0.122(18)
F25' 0.062(9) 0.123(15) 0.071(11) -0.001(9) 0.007(8) 0.058(10)
F26' 0.175(16) 0.148(15) 0.069(10) -0.022(10) 0.011(10) 0.136(13)
F27' 0.089(14) 0.18(3) 0.18(2) 0.11(2) 0.101(16) 0.091(16)
F28' 0.066(7) 0.051(7) 0.094(10) 0.034(7) -0.014(6) -0.022(6)
F29' 0.039(8) 0.133(13) 0.076(14) 0.015(12) 0.026(10) 0.017(8)
F30' 0.076(9) 0.162(15) 0.122(12) 0.103(12) 0.038(8) -0.004(9)
F31' 0.081(9) 0.207(17) 0.082(9) -0.040(10) 0.017(8) 0.080(11)
F32' 0.062(10) 0.064(9) 0.053(8) -0.025(7) -0.004(7) -0.019(7)
F33' 0.077(8) 0.129(12) 0.037(6) 0.019(8) -0.001(5) 0.028(8)
F34' 0.028(5) 0.077(8) 0.099(9) 0.009(7) 0.006(5) 0.005(5)
F35' 0.088(9) 0.116(10) 0.099(10) -0.026(9) 0.009(8) 0.064(8)
F36' 0.095(10) 0.086(9) 0.188(18) 0.080(11) 0.002(11) 0.059(8)
Cl1' 0.177(10) 0.168(11) 0.082(5) 0.047(6) 0.054(6) 0.120(9)
Cl2' 0.059(4) 0.067(5) 0.082(5) -0.007(4) 0.013(3) -0.011(4)

loop_
_atom_type_symbol
_atom_type_description
_atom_type_scat_dispersion_real
_atom_type_scat_dispersion_imag
_atom_type_scat_source
C C 0.0033 0.0016 'International Tables Vol C Tables 4.2.6.8 and 6.1.1.4'
H H 0.0000 0.0000 'International Tables Vol C Tables 4.2.6.8 and 6.1.1.4'
N N 0.0061 0.0033 'International Tables Vol C Tables 4.2.6.8 and 6.1.1.4'
O O 0.0106 0.0060 'International Tables Vol C Tables 4.2.6.8 and 6.1.1.4'
F F 0.0171 0.0103 'International Tables Vol C Tables 4.2.6.8 and 6.1.1.4'
Al Al 0.0645 0.0514 'International Tables Vol C Tables 4.2.6.8 and 6.1.1.4'
Cl Cl 0.1484 0.1585 'International Tables Vol C Tables 4.2.6.8 and 6.1.1.4'
Sb Sb -0.5866 1.5461 'International Tables Vol C Tables 4.2.6.8 and 6.1.1.4'

loop_
_geom_angle_atom_site_label_1
_geom_angle_atom_site_label_2
_geom_angle_atom_site_label_3
_geom_angle
_geom_angle_site_symmetry_1
_geom_angle_site_symmetry_3
_geom_angle_publ_flag
O1 C1 C8 121.6(5) . . ?
O1 C1 C2 118.1(4) . . ?
C8 C1 C2 120.2(4) . . ?
C3 C2 C7 119.1(5) . . ?
C3 C2 C1 120.3(4) . . ?
C7 C2 C1 120.6(5) . . ?
C4 C3 C2 120.1(5) . . ?
C5 C4 C3 119.9(5) . . ?
C4 C5 C6 121.2(5) . . ?
C5 C6 C7 119.8(5) . . ?
C6 C7 C2 119.8(5) . . ?
C9 C8 C13 120.0(5) . . ?
C9 C8 C1 120.1(5) . . ?
C13 C8 C1 119.9(5) . . ?
C8 C9 C10 119.8(6) . . ?
C11 C10 C9 119.8(7) . . ?
C10 C11 C12 120.9(7) . . ?
C11 C12 C13 119.9(7) . . ?
C12 C13 C8 119.5(7) . . ?
C19 C14 C15 119.8(5) . . ?
C19 C14 Sb1 126.2(4) . . ?
C15 C14 Sb1 113.9(3) . . ?
C16 C15 C14 118.6(5) . . ?
C16 C15 C21 119.4(5) . . ?
C14 C15 C21 122.0(5) . . ?
C17 C16 C15 122.6(5) . . ?
C16 C17 C18 117.9(5) . . ?
C16 C17 C22 121.1(6) . . ?
C18 C17 C22 121.0(6) . . ?
C17 C18 C19 122.4(5) . . ?
C18 C19 C14 118.7(5) . . ?
C18 C19 C20 117.8(5) . . ?
C14 C19 C20 123.5(4) . . ?
C28 C23 C24 122.8(5) . . ?
C28 C23 N1 126.0(4) . . ?
C24 C23 N1 111.2(4) . . ?
C23 C24 C25 119.4(5) . . ?
C23 C24 Sb1 101.0(3) . . ?
C25 C24 Sb1 139.5(4) . . ?
C24 C25 C26 118.7(5) . . ?
C27 C26 C25 120.8(5) . . ?
C28 C27 C26 121.0(5) . . ?
C23 C28 C27 117.3(5) . . ?
O4 C36 C37 108.9(5) . . ?
O4 C36 C38 110.1(5) . . ?
C37 C36 C38 109.0(5) . . ?
O4 C36 C39 110.7(4) . . ?
C37 C36 C39 110.1(5) . . ?
C38 C36 C39 108.1(5) . . ?
F8' C37 F9 111.7(11) . . ?
F9 C37 F7 117.9(7) . . ?
F8' C37 F7' 104.2(16) . . ?
F9 C37 F7' 82.6(13) . . ?
F9 C37 F8 100.9(7) . . ?
F7 C37 F8 103.3(8) . . ?
F8' C37 C36 129.3(11) . . ?
F9 C37 C36 113.5(6) . . ?
F7 C37 C36 112.9(6) . . ?
F7' C37 C36 103.1(8) . . ?
F8 C37 C36 106.2(6) . . ?
F6 C38 F4 116.7(12) . . ?
F5' C38 F6' 117.5(16) . . ?
F5' C38 F4' 108.7(15) . . ?
F6' C38 F4' 95.6(12) . . ?
F6 C38 F5 99.7(12) . . ?
F4 C38 F5 106.0(9) . . ?
F5' C38 C36 114.4(11) . . ?
F6 C38 C36 107.0(11) . . ?
F4 C38 C36 119.8(8) . . ?
F6' C38 C36 116.9(9) . . ?
F4' C38 C36 99.5(8) . . ?
F5 C38 C36 105.1(6) . . ?
F1 C39 F3 98.5(11) . . ?
F1 C39 F2 113.9(12) . . ?
F3' C39 F2 103.3(14) . . ?
F3 C39 F2 108.7(9) . . ?
F3' C39 F1' 124.9(15) . . ?
F2 C39 F1' 104.0(9) . . ?
F1 C39 C36 109.8(11) . . ?
F3' C39 C36 104.5(13) . . ?
F3 C39 C36 115.5(7) . . ?
F2 C39 C36 110.1(5) . . ?
F1' C39 C36 109.4(8) . . ?
C23 N1 C29 112.2(4) . . ?
C23 N1 C30 112.2(4) . . ?
C29 N1 C30 111.4(4) . . ?
C23 N1 Sb1 85.9(3) . . ?
C29 N1 Sb1 120.5(3) . . ?
C30 N1 Sb1 112.2(3) . . ?
C1 O1 Sb1 130.3(3) . . ?
C32' O3 Al1 168.9(9) . . ?
C32 O3 Al1 159.0(7) . . ?
C36 O4 Al1 155.2(4) . . ?
C44 O5 Al1 159.2(7) . . ?
C44' O5 Al1 163.3(9) . . ?
O2' Al1 O5 112.8(12) . . ?
O2' Al1 O3 116.6(10) . . ?
O5 Al1 O3 107.5(2) . . ?
O2' Al1 O4 98.8(9) . . ?
O5 Al1 O4 108.3(2) . . ?
O3 Al1 O4 112.5(2) . . ?
O5 Al1 O2 111.1(5) . . ?
O3 Al1 O2 105.6(5) . . ?
O4 Al1 O2 111.7(4) . . ?
C24 Sb1 C14 104.45(18) . . ?
C24 Sb1 O1 85.19(15) . . ?
C14 Sb1 O1 90.71(15) . . ?
C24 Sb1 N1 61.89(16) . . ?
C14 Sb1 N1 91.61(16) . . ?
O1 Sb1 N1 146.48(13) . . ?
Cl1 C52 Cl2 119.8(8) . . ?
Cl1' C52 Cl2' 108.5(8) . . ?
O3 C32 C35 108.5(11) . . ?
O3 C32 C34 114.4(11) . . ?
C35 C32 C34 109.3(11) . . ?
O3 C32 C33 107.6(10) . . ?
C35 C32 C33 108.9(10) . . ?
C34 C32 C33 108.1(10) . . ?
F10 C33 F11 108.8(9) . . ?
F10 C33 F12 109.9(8) . . ?
F11 C33 F12 109.1(10) . . ?
F10 C33 C32 110.6(9) . . ?
F11 C33 C32 110.5(9) . . ?
F12 C33 C32 108.0(10) . . ?
F18 C34 F16 110.4(12) . . ?
F18 C34 F17 106.2(9) . . ?
F16 C34 F17 106.8(11) . . ?
F18 C34 C32 113.8(10) . . ?
F16 C34 C32 111.3(12) . . ?
F17 C34 C32 107.9(9) . . ?
F14 C35 F15 103.8(11) . . ?
F14 C35 F13 112.0(12) . . ?
F15 C35 F13 110.6(11) . . ?
F14 C35 C32 112.9(12) . . ?
F15 C35 C32 111.6(11) . . ?
F13 C35 C32 106.1(10) . . ?
O2 C40 C42 102.4(12) . . ?
O2 C40 C43 108.7(12) . . ?
C42 C40 C43 110.0(11) . . ?
O2 C40 C41 116.3(12) . . ?
C42 C40 C41 111.6(11) . . ?
C43 C40 C41 107.7(11) . . ?
F26 C41 F25 112.7(10) . . ?
F26 C41 F27 108.7(9) . . ?
F25 C41 F27 109.6(10) . . ?
F26 C41 C40 110.3(11) . . ?
F25 C41 C40 109.5(10) . . ?
F27 C41 C40 105.8(10) . . ?
F19 C42 F21 109.9(11) . . ?
F19 C42 F20 103.9(10) . . ?
F21 C42 F20 109.4(10) . . ?
F19 C42 C40 110.9(12) . . ?
F21 C42 C40 108.1(10) . . ?
F20 C42 C40 114.6(10) . . ?
F22 C43 F23 108.1(10) . . ?
F22 C43 F24 114.2(10) . . ?
F23 C43 F24 108.4(10) . . ?
F22 C43 C40 111.0(11) . . ?
F23 C43 C40 108.2(10) . . ?
F24 C43 C40 106.8(10) . . ?
O5 C44 C47 115.2(12) . . ?
O5 C44 C45 109.0(11) . . ?
C47 C44 C45 110.3(11) . . ?
O5 C44 C46 108.2(11) . . ?
C47 C44 C46 108.1(11) . . ?
C45 C44 C46 105.5(11) . . ?
F28 C45 F29 109.6(10) . . ?
F28 C45 F30 109.8(9) . . ?
F29 C45 F30 108.5(10) . . ?
F28 C45 C44 113.1(11) . . ?
F29 C45 C44 107.5(10) . . ?
F30 C45 C44 108.1(9) . . ?
F31 C46 F32 111.0(11) . . ?
F31 C46 F33 107.8(11) . . ?
F32 C46 F33 107.2(11) . . ?
F31 C46 C44 112.4(11) . . ?
F32 C46 C44 110.1(11) . . ?
F33 C46 C44 108.2(11) . . ?
F34 C47 F36 109.5(11) . . ?
F34 C47 F35 108.6(12) . . ?
F36 C47 F35 105.0(10) . . ?
F34 C47 C44 113.5(12) . . ?
F36 C47 C44 114.1(11) . . ?
F35 C47 C44 105.5(10) . . ?
C40 O2 Al1 143.0(10) . . ?
O3 C32' C34' 114.3(17) . . ?
O3 C32' C35' 120.5(17) . . ?
C34' C32' C35' 111.1(17) . . ?
O3 C32' C33' 96.6(15) . . ?
C34' C32' C33' 106.1(15) . . ?
C35' C32' C33' 105.7(14) . . ?
F10' C33' F11' 106.0(14) . . ?
F10' C33' F12' 111.2(14) . . ?
F11' C33' F12' 113.4(13) . . ?
F10' C33' C32' 113.5(16) . . ?
F11' C33' C32' 108.0(14) . . ?
F12' C33' C32' 104.8(13) . . ?
F16' C34' F18' 111.1(16) . . ?
F16' C34' F17' 109.2(14) . . ?
F18' C34' F17' 108.7(15) . . ?
F16' C34' C32' 112.1(14) . . ?
F18' C34' C32' 113(2) . . ?
F17' C34' C32' 102.5(16) . . ?
F14' C35' F15' 109.8(13) . . ?
F14' C35' F13' 107.9(13) . . ?
F15' C35' F13' 111.0(13) . . ?
F14' C35' C32' 116.2(16) . . ?
F15' C35' C32' 105.8(16) . . ?
F13' C35' C32' 106.1(13) . . ?
O2' C40' C43' 121(2) . . ?
O2' C40' C41' 102.2(18) . . ?
C43' C40' C41' 108.5(15) . . ?
O2' C40' C42' 107(2) . . ?
C43' C40' C42' 108.8(15) . . ?
C41' C40' C42' 108.4(15) . . ?
F25' C41' F27' 112.1(13) . . ?
F25' C41' F26' 103.2(11) . . ?
F27' C41' F26' 106.2(13) . . ?
F25' C41' C40' 114.8(14) . . ?
F27' C41' C40' 112.1(14) . . ?
F26' C41' C40' 107.6(15) . . ?
F19' C42' F21' 106.7(13) . . ?
F19' C42' F20' 109.1(13) . . ?
F21' C42' F20' 104.1(12) . . ?
F19' C42' C40' 111.3(14) . . ?
F21' C42' C40' 115.0(15) . . ?
F20' C42' C40' 110.3(13) . . ?
F24' C43' F22' 111.5(15) . . ?
F24' C43' F23' 111.2(13) . . ?
F22' C43' F23' 107.9(13) . . ?
F24' C43' C40' 101.1(16) . . ?
F22' C43' C40' 111.5(18) . . ?
F23' C43' C40' 113.6(12) . . ?
O5 C44' C45' 113.8(16) . . ?
O5 C44' C46' 115.5(16) . . ?
C45' C44' C46' 108.7(16) . . ?
O5 C44' C47' 101.1(15) . . ?
C45' C44' C47' 109.8(15) . . ?
C46' C44' C47' 107.3(15) . . ?
F32' C46' F31' 108.6(13) . . ?
F32' C46' F33' 107.5(13) . . ?
F31' C46' F33' 111.5(13) . . ?
F32' C46' C44' 110.0(14) . . ?
F31' C46' C44' 108.4(13) . . ?
F33' C46' C44' 110.9(15) . . ?
F36' C47' F34' 111.2(13) . . ?
F36' C47' F35' 108.5(13) . . ?
F34' C47' F35' 107.4(13) . . ?
F36' C47' C44' 113.9(16) . . ?
F34' C47' C44' 109.3(12) . . ?
F35' C47' C44' 106.2(13) . . ?
F30' C45' F28' 107.7(12) . . ?
F30' C45' F29' 108.7(12) . . ?
F28' C45' F29' 107.3(12) . . ?
F30' C45' C44' 111.6(14) . . ?
F28' C45' C44' 109.9(12) . . ?
F29' C45' C44' 111.5(16) . . ?
C40' O2' Al1 176(2) . . ?

loop_
_geom_bond_atom_site_label_1
_geom_bond_atom_site_label_2
_geom_bond_distance
_geom_bond_site_symmetry_2
_geom_bond_publ_flag
C1 O1 1.245(6) . ?
C1 C8 1.466(7) . ?
C1 C2 1.477(7) . ?
C2 C3 1.397(7) . ?
C2 C7 1.401(7) . ?
C3 C4 1.377(7) . ?
C4 C5 1.370(8) . ?
C5 C6 1.374(8) . ?
C6 C7 1.379(8) . ?
C8 C9 1.377(8) . ?
C8 C13 1.391(7) . ?
C9 C10 1.380(8) . ?
C10 C11 1.368(11) . ?
C11 C12 1.368(11) . ?
C12 C13 1.378(9) . ?
C14 C19 1.400(7) . ?
C14 C15 1.415(7) . ?
C14 Sb1 2.145(5) . ?
C15 C16 1.390(8) . ?
C15 C21 1.507(8) . ?
C16 C17 1.375(8) . ?
C17 C18 1.385(8) . ?
C17 C22 1.505(8) . ?
C18 C19 1.395(7) . ?
C19 C20 1.504(7) . ?
C23 C28 1.379(7) . ?
C23 C24 1.380(7) . ?
C23 N1 1.469(6) . ?
C24 C25 1.383(7) . ?
C24 Sb1 2.121(5) . ?
C25 C26 1.386(7) . ?
C26 C27 1.386(8) . ?
C27 C28 1.382(8) . ?
C29 N1 1.481(6) . ?
C30 N1 1.482(6) . ?
C36 O4 1.326(6) . ?
C36 C37 1.528(8) . ?
C36 C38 1.545(8) . ?
C36 C39 1.559(9) . ?
C37 F8' 1.155(12) . ?
C37 F9 1.281(8) . ?
C37 F7 1.290(10) . ?
C37 F7' 1.431(14) . ?
C37 F8 1.453(12) . ?
C38 F5' 1.203(14) . ?
C38 F6 1.28(2) . ?
C38 F4 1.294(13) . ?
C38 F6' 1.323(16) . ?
C38 F4' 1.446(14) . ?
C38 F5 1.447(12) . ?
C39 F1 1.283(19) . ?
C39 F3' 1.310(17) . ?
C39 F3 1.317(12) . ?
C39 F2 1.334(8) . ?
C39 F1' 1.345(13) . ?
N1 Sb1 2.423(4) . ?
O1 Sb1 2.340(3) . ?
O3 C32' 1.28(3) . ?
O3 C32 1.321(18) . ?
O3 Al1 1.699(4) . ?
O4 Al1 1.704(4) . ?
O5 C44 1.28(2) . ?
O5 C44' 1.35(3) . ?
O5 Al1 1.699(4) . ?
Al1 O2' 1.66(3) . ?
Al1 O2 1.725(17) . ?
C52 Cl1' 1.589(12) . ?
C52 Cl1 1.656(11) . ?
C52 Cl2 1.717(14) . ?
C52 Cl2' 1.734(13) . ?
C32 C35 1.546(14) . ?
C32 C34 1.554(14) . ?
C32 C33 1.554(14) . ?
C33 F10 1.278(11) . ?
C33 F11 1.338(13) . ?
C33 F12 1.366(11) . ?
C34 F18 1.268(11) . ?
C34 F16 1.342(14) . ?
C34 F17 1.374(12) . ?
C35 F14 1.325(14) . ?
C35 F15 1.338(13) . ?
C35 F13 1.376(14) . ?
C40 O2 1.39(3) . ?
C40 C42 1.523(14) . ?
C40 C43 1.540(14) . ?
C40 C41 1.552(15) . ?
C41 F26 1.313(11) . ?
C41 F25 1.325(14) . ?
C41 F27 1.330(12) . ?
C42 F19 1.345(13) . ?
C42 F21 1.364(13) . ?
C42 F20 1.388(13) . ?
C43 F22 1.315(12) . ?
C43 F23 1.333(13) . ?
C43 F24 1.365(12) . ?
C44 C47 1.527(15) . ?
C44 C45 1.551(14) . ?
C44 C46 1.569(15) . ?
C45 F28 1.307(11) . ?
C45 F29 1.329(14) . ?
C45 F30 1.370(12) . ?
C46 F31 1.318(13) . ?
C46 F32 1.320(13) . ?
C46 F33 1.351(13) . ?
C47 F34 1.303(13) . ?
C47 F36 1.323(11) . ?
C47 F35 1.419(16) . ?
C32' C34' 1.527(18) . ?
C32' C35' 1.543(19) . ?
C32' C33' 1.597(18) . ?
C33' F10' 1.281(16) . ?
C33' F11' 1.304(14) . ?
C33' F12' 1.358(14) . ?
C34' F16' 1.292(14) . ?
C34' F18' 1.339(17) . ?
C34' F17' 1.360(17) . ?
C35' F14' 1.323(16) . ?
C35' F15' 1.336(15) . ?
C35' F13' 1.358(15) . ?
C40' O2' 1.30(4) . ?
C40' C43' 1.543(18) . ?
C40' C41' 1.550(19) . ?
C40' C42' 1.555(18) . ?
C41' F25' 1.328(15) . ?
C41' F27' 1.330(16) . ?
C41' F26' 1.390(15) . ?
C42' F19' 1.302(14) . ?
C42' F21' 1.348(15) . ?
C42' F20' 1.366(15) . ?
C43' F24' 1.324(16) . ?
C43' F22' 1.327(15) . ?
C43' F23' 1.336(14) . ?
C44' C45' 1.541(18) . ?
C44' C46' 1.547(19) . ?
C44' C47' 1.553(18) . ?
C46' F32' 1.327(14) . ?
C46' F31' 1.333(14) . ?
C46' F33' 1.346(16) . ?
C47' F36' 1.296(13) . ?
C47' F34' 1.325(14) . ?
C47' F35' 1.39(2) . ?
C45' F30' 1.329(13) . ?
C45' F28' 1.338(14) . ?
C45' F29' 1.348(15) . ?

loop_
_geom_torsion_atom_site_label_1
_geom_torsion_atom_site_label_2
_geom_torsion_atom_site_label_3
_geom_torsion_atom_site_label_4
_geom_torsion
_geom_torsion_site_symmetry_1
_geom_torsion_site_symmetry_2
_geom_torsion_site_symmetry_3
_geom_torsion_site_symmetry_4
_geom_torsion_publ_flag
O1 C1 C2 C3 -22.4(7) . . . . ?
C8 C1 C2 C3 158.6(5) . . . . ?
O1 C1 C2 C7 157.1(5) . . . . ?
C8 C1 C2 C7 -21.9(7) . . . . ?
C7 C2 C3 C4 0.3(7) . . . . ?
C1 C2 C3 C4 179.9(5) . . . . ?
C2 C3 C4 C5 -0.1(8) . . . . ?
C3 C4 C5 C6 -1.3(9) . . . . ?
C4 C5 C6 C7 2.4(9) . . . . ?
C5 C6 C7 C2 -2.1(8) . . . . ?
C3 C2 C7 C6 0.8(8) . . . . ?
C1 C2 C7 C6 -178.7(5) . . . . ?
O1 C1 C8 C9 -47.5(7) . . . . ?
C2 C1 C8 C9 131.5(5) . . . . ?
O1 C1 C8 C13 131.5(5) . . . . ?
C2 C1 C8 C13 -49.5(7) . . . . ?
C13 C8 C9 C10 0.9(8) . . . . ?
C1 C8 C9 C10 179.9(5) . . . . ?
C8 C9 C10 C11 -1.1(9) . . . . ?
C9 C10 C11 C12 -0.3(10) . . . . ?
C10 C11 C12 C13 1.9(11) . . . . ?
C11 C12 C13 C8 -2.0(9) . . . . ?
C9 C8 C13 C12 0.6(8) . . . . ?
C1 C8 C13 C12 -178.4(5) . . . . ?
C19 C14 C15 C16 1.9(7) . . . . ?
Sb1 C14 C15 C16 -174.9(4) . . . . ?
C19 C14 C15 C21 -177.5(5) . . . . ?
Sb1 C14 C15 C21 5.7(6) . . . . ?
C14 C15 C16 C17 -0.8(8) . . . . ?
C21 C15 C16 C17 178.6(5) . . . . ?
C15 C16 C17 C18 -0.9(8) . . . . ?
C15 C16 C17 C22 178.7(5) . . . . ?
C16 C17 C18 C19 1.4(8) . . . . ?
C22 C17 C18 C19 -178.2(5) . . . . ?
C17 C18 C19 C14 -0.3(7) . . . . ?
C17 C18 C19 C20 179.7(5) . . . . ?
C15 C14 C19 C18 -1.4(7) . . . . ?
Sb1 C14 C19 C18 175.0(4) . . . . ?
C15 C14 C19 C20 178.6(5) . . . . ?
Sb1 C14 C19 C20 -5.0(7) . . . . ?
C28 C23 C24 C25 2.1(7) . . . . ?
N1 C23 C24 C25 -178.6(4) . . . . ?
C28 C23 C24 Sb1 178.4(4) . . . . ?
N1 C23 C24 Sb1 -2.3(4) . . . . ?
C23 C24 C25 C26 -1.5(7) . . . . ?
Sb1 C24 C25 C26 -175.9(4) . . . . ?
C24 C25 C26 C27 0.6(8) . . . . ?
C25 C26 C27 C28 -0.1(8) . . . . ?
C24 C23 C28 C27 -1.6(8) . . . . ?
N1 C23 C28 C27 179.2(5) . . . . ?
C26 C27 C28 C23 0.6(8) . . . . ?
O4 C36 C37 F8' 158(2) . . . . ?
C38 C36 C37 F8' -82(2) . . . . ?
C39 C36 C37 F8' 37(2) . . . . ?
O4 C36 C37 F9 -50.6(8) . . . . ?
C38 C36 C37 F9 69.6(8) . . . . ?
C39 C36 C37 F9 -172.1(6) . . . . ?
O4 C36 C37 F7 86.9(9) . . . . ?
C38 C36 C37 F7 -152.9(8) . . . . ?
C39 C36 C37 F7 -34.5(10) . . . . ?
O4 C36 C37 F7' 36.9(14) . . . . ?
C38 C36 C37 F7' 157.1(14) . . . . ?
C39 C36 C37 F7' -84.6(14) . . . . ?
O4 C36 C37 F8 -160.5(6) . . . . ?
C38 C36 C37 F8 -40.4(8) . . . . ?
C39 C36 C37 F8 78.0(7) . . . . ?
O4 C36 C38 F5' -73.6(15) . . . . ?
C37 C36 C38 F5' 167.0(14) . . . . ?
C39 C36 C38 F5' 47.4(15) . . . . ?
O4 C36 C38 F6 67.9(13) . . . . ?
C37 C36 C38 F6 -51.5(13) . . . . ?
C39 C36 C38 F6 -171.1(12) . . . . ?
O4 C36 C38 F4 -156.3(9) . . . . ?
C37 C36 C38 F4 84.3(10) . . . . ?
C39 C36 C38 F4 -35.3(10) . . . . ?
O4 C36 C38 F6' 69.4(12) . . . . ?
C37 C36 C38 F6' -50.0(12) . . . . ?
C39 C36 C38 F6' -169.6(11) . . . . ?
O4 C36 C38 F4' 170.8(10) . . . . ?
C37 C36 C38 F4' 51.4(11) . . . . ?
C39 C36 C38 F4' -68.2(11) . . . . ?
O4 C36 C38 F5 -37.4(8) . . . . ?
C37 C36 C38 F5 -156.8(7) . . . . ?
C39 C36 C38 F5 83.6(7) . . . . ?
O4 C36 C39 F1 -53.2(12) . . . . ?
C37 C36 C39 F1 67.2(12) . . . . ?
C38 C36 C39 F1 -173.9(11) . . . . ?
O4 C36 C39 F3' -176.6(14) . . . . ?
C37 C36 C39 F3' -56.2(15) . . . . ?
C38 C36 C39 F3' 62.7(15) . . . . ?
O4 C36 C39 F3 -163.5(8) . . . . ?
C37 C36 C39 F3 -43.0(10) . . . . ?
C38 C36 C39 F3 75.9(9) . . . . ?
O4 C36 C39 F2 73.0(6) . . . . ?
C37 C36 C39 F2 -166.6(6) . . . . ?
C38 C36 C39 F2 -47.7(7) . . . . ?
O4 C36 C39 F1' -40.8(10) . . . . ?
C37 C36 C39 F1' 79.7(10) . . . . ?
C38 C36 C39 F1' -161.4(9) . . . . ?
C28 C23 N1 C29 59.9(6) . . . . ?
C24 C23 N1 C29 -119.4(4) . . . . ?
C28 C23 N1 C30 -66.4(6) . . . . ?
C24 C23 N1 C30 114.3(5) . . . . ?
C28 C23 N1 Sb1 -178.7(5) . . . . ?
C24 C23 N1 Sb1 2.0(4) . . . . ?
C8 C1 O1 Sb1 -12.8(7) . . . . ?
C2 C1 O1 Sb1 168.2(3) . . . . ?
C37 C36 O4 Al1 -131.3(9) . . . . ?
C38 C36 O4 Al1 109.2(9) . . . . ?
C39 C36 O4 Al1 -10.2(12) . . . . ?
C44' O5 Al1 O2' -42(3) . . . . ?
C44 O5 Al1 O3 50(2) . . . . ?
C44' O5 Al1 O3 87(3) . . . . ?
C44 O5 Al1 O4 171(2) . . . . ?
C44' O5 Al1 O4 -151(3) . . . . ?
C44 O5 Al1 O2 -66(2) . . . . ?
C32' O3 Al1 O2' -2(5) . . . . ?
C32' O3 Al1 O5 -129(5) . . . . ?
C32 O3 Al1 O5 -161.1(19) . . . . ?
C32' O3 Al1 O4 111(5) . . . . ?
C32 O3 Al1 O4 79.7(19) . . . . ?
C32 O3 Al1 O2 -42.4(19) . . . . ?
C36 O4 Al1 O2' -165.7(15) . . . . ?
C36 O4 Al1 O5 -48.0(10) . . . . ?
C36 O4 Al1 O3 70.7(10) . . . . ?
C36 O4 Al1 O2 -170.7(10) . . . . ?
Al1 O3 C32 C35 -126.2(17) . . . . ?
Al1 O3 C32 C34 111.5(18) . . . . ?
Al1 O3 C32 C33 -9(2) . . . . ?
O3 C32 C33 F10 -36.3(12) . . . . ?
C35 C32 C33 F10 81.1(13) . . . . ?
C34 C32 C33 F10 -160.3(10) . . . . ?
O3 C32 C33 F11 84.2(12) . . . . ?
C35 C32 C33 F11 -158.4(11) . . . . ?
C34 C32 C33 F11 -39.8(14) . . . . ?
O3 C32 C33 F12 -156.6(9) . . . . ?
C35 C32 C33 F12 -39.2(14) . . . . ?
C34 C32 C33 F12 79.5(12) . . . . ?
O3 C32 C34 F18 -37.2(14) . . . . ?
C35 C32 C34 F18 -159.0(11) . . . . ?
C33 C32 C34 F18 82.6(14) . . . . ?
O3 C32 C34 F16 -162.7(13) . . . . ?
C35 C32 C34 F16 75.4(16) . . . . ?
C33 C32 C34 F16 -43.0(16) . . . . ?
O3 C32 C34 F17 80.4(12) . . . . ?
C35 C32 C34 F17 -41.5(14) . . . . ?
C33 C32 C34 F17 -159.9(10) . . . . ?
O3 C32 C35 F14 -160.7(12) . . . . ?
C34 C32 C35 F14 -35.4(16) . . . . ?
C33 C32 C35 F14 82.5(15) . . . . ?
O3 C32 C35 F15 -44.2(15) . . . . ?
C34 C32 C35 F15 81.1(14) . . . . ?
C33 C32 C35 F15 -161.0(12) . . . . ?
O3 C32 C35 F13 76.3(12) . . . . ?
C34 C32 C35 F13 -158.3(11) . . . . ?
C33 C32 C35 F13 -40.5(14) . . . . ?
O2 C40 C41 F26 -154.0(12) . . . . ?
C42 C40 C41 F26 -37.0(16) . . . . ?
C43 C40 C41 F26 83.8(14) . . . . ?
O2 C40 C41 F25 81.5(14) . . . . ?
C42 C40 C41 F25 -161.5(11) . . . . ?
C43 C40 C41 F25 -40.7(15) . . . . ?
O2 C40 C41 F27 -36.5(14) . . . . ?
C42 C40 C41 F27 80.4(14) . . . . ?
C43 C40 C41 F27 -158.8(11) . . . . ?
O2 C40 C42 F19 -158.5(12) . . . . ?
C43 C40 C42 F19 -43.1(16) . . . . ?
C41 C40 C42 F19 76.5(15) . . . . ?
O2 C40 C42 F21 81.0(13) . . . . ?
C43 C40 C42 F21 -163.6(12) . . . . ?
C41 C40 C42 F21 -44.1(16) . . . . ?
O2 C40 C42 F20 -41.2(13) . . . . ?
C43 C40 C42 F20 74.2(15) . . . . ?
C41 C40 C42 F20 -166.3(11) . . . . ?
O2 C40 C43 F22 -169.2(11) . . . . ?
C42 C40 C43 F22 79.4(14) . . . . ?
C41 C40 C43 F22 -42.5(14) . . . . ?
O2 C40 C43 F23 -50.8(13) . . . . ?
C42 C40 C43 F23 -162.2(12) . . . . ?
C41 C40 C43 F23 76.0(14) . . . . ?
O2 C40 C43 F24 65.7(13) . . . . ?
C42 C40 C43 F24 -45.7(15) . . . . ?
C41 C40 C43 F24 -167.5(10) . . . . ?
Al1 O5 C44 C47 129.8(18) . . . . ?
Al1 O5 C44 C45 5(3) . . . . ?
Al1 O5 C44 C46 -109.1(19) . . . . ?
O5 C44 C45 F28 166.1(10) . . . . ?
C47 C44 C45 F28 38.7(15) . . . . ?
C46 C44 C45 F28 -77.9(13) . . . . ?
O5 C44 C45 F29 44.9(14) . . . . ?
C47 C44 C45 F29 -82.5(14) . . . . ?
C46 C44 C45 F29 160.9(12) . . . . ?
O5 C44 C45 F30 -72.0(12) . . . . ?
C47 C44 C45 F30 160.5(10) . . . . ?
C46 C44 C45 F30 44.0(14) . . . . ?
O5 C44 C46 F31 160.4(11) . . . . ?
C47 C44 C46 F31 -74.2(15) . . . . ?
C45 C44 C46 F31 43.8(15) . . . . ?
O5 C44 C46 F32 36.1(14) . . . . ?
C47 C44 C46 F32 161.6(12) . . . . ?
C45 C44 C46 F32 -80.4(14) . . . . ?
O5 C44 C46 F33 -80.7(12) . . . . ?
C47 C44 C46 F33 44.7(15) . . . . ?
C45 C44 C46 F33 162.7(11) . . . . ?
O5 C44 C47 F34 39.3(17) . . . . ?
C45 C44 C47 F34 163.3(13) . . . . ?
C46 C44 C47 F34 -81.8(16) . . . . ?
O5 C44 C47 F36 165.8(11) . . . . ?
C45 C44 C47 F36 -70.3(15) . . . . ?
C46 C44 C47 F36 44.7(16) . . . . ?
O5 C44 C47 F35 -79.5(13) . . . . ?
C45 C44 C47 F35 44.4(14) . . . . ?
C46 C44 C47 F35 159.4(10) . . . . ?
C42 C40 O2 Al1 -168.2(15) . . . . ?
C43 C40 O2 Al1 75.4(19) . . . . ?
C41 C40 O2 Al1 -46(2) . . . . ?
O5 Al1 O2 C40 -98.9(17) . . . . ?
O3 Al1 O2 C40 144.8(17) . . . . ?
O4 Al1 O2 C40 22.2(19) . . . . ?
Al1 O3 C32' C34' 16(6) . . . . ?
Al1 O3 C32' C35' -120(5) . . . . ?
Al1 O3 C32' C33' 127(5) . . . . ?
O3 C32' C33' F10' 168.0(14) . . . . ?
C34' C32' C33' F10' -74.3(19) . . . . ?
C35' C32' C33' F10' 44(2) . . . . ?
O3 C32' C33' F11' 50.8(15) . . . . ?
C34' C32' C33' F11' 168.5(15) . . . . ?
C35' C32' C33' F11' -73.5(19) . . . . ?
O3 C32' C33' F12' -70.5(15) . . . . ?
C34' C32' C33' F12' 47(2) . . . . ?
C35' C32' C33' F12' 165.3(15) . . . . ?
O3 C32' C34' F16' 25(2) . . . . ?
C35' C32' C34' F16' 165.7(17) . . . . ?
C33' C32' C34' F16' -80(2) . . . . ?
O3 C32' C34' F18' 151.6(17) . . . . ?
C35' C32' C34' F18' -68(2) . . . . ?
C33' C32' C34' F18' 47(2) . . . . ?
O3 C32' C34' F17' -91.7(18) . . . . ?
C35' C32' C34' F17' 49(2) . . . . ?
C33' C32' C34' F17' 163.2(17) . . . . ?
O3 C32' C35' F14' 176.7(15) . . . . ?
C34' C32' C35' F14' 39(2) . . . . ?
C33' C32' C35' F14' -75.7(19) . . . . ?
O3 C32' C35' F15' 55(2) . . . . ?
C34' C32' C35' F15' -83(2) . . . . ?
C33' C32' C35' F15' 162.3(16) . . . . ?
O3 C32' C35' F13' -63(2) . . . . ?
C34' C32' C35' F13' 158.9(15) . . . . ?
C33' C32' C35' F13' 44.3(19) . . . . ?
O2' C40' C41' F25' 54(2) . . . . ?
C43' C40' C41' F25' -74(2) . . . . ?
C42' C40' C41' F25' 167.6(15) . . . . ?
O2' C40' C41' F27' -75(2) . . . . ?
C43' C40' C41' F27' 156.2(17) . . . . ?
C42' C40' C41' F27' 38(2) . . . . ?
O2' C40' C41' F26' 168.7(19) . . . . ?
C43' C40' C41' F26' 40(2) . . . . ?
C42' C40' C41' F26' -78.2(18) . . . . ?
O2' C40' C42' F19' 153.9(17) . . . . ?
C43' C40' C42' F19' -73.6(18) . . . . ?
C41' C40' C42' F19' 44.2(19) . . . . ?
O2' C40' C42' F21' 32(2) . . . . ?
C43' C40' C42' F21' 164.9(17) . . . . ?
C41' C40' C42' F21' -77(2) . . . . ?
O2' C40' C42' F20' -84.9(19) . . . . ?
C43' C40' C42' F20' 48(2) . . . . ?
C41' C40' C42' F20' 165.5(14) . . . . ?
O2' C40' C43' F24' 40(2) . . . . ?
C41' C40' C43' F24' 157.3(17) . . . . ?
C42' C40' C43' F24' -85.0(19) . . . . ?
O2' C40' C43' F22' 159(2) . . . . ?
C41' C40' C43' F22' -84.1(19) . . . . ?
C42' C40' C43' F22' 34(2) . . . . ?
O2' C40' C43' F23' -79(2) . . . . ?
C41' C40' C43' F23' 38(2) . . . . ?
C42' C40' C43' F23' 155.8(15) . . . . ?
Al1 O5 C44' C45' 3(4) . . . . ?
Al1 O5 C44' C46' -124(3) . . . . ?
Al1 O5 C44' C47' 121(3) . . . . ?
O5 C44' C46' F32' -38.6(19) . . . . ?
C45' C44' C46' F32' -168.0(16) . . . . ?
C47' C44' C46' F32' 73(2) . . . . ?
O5 C44' C46' F31' 80.0(17) . . . . ?
C45' C44' C46' F31' -49(2) . . . . ?
C47' C44' C46' F31' -168.2(15) . . . . ?
O5 C44' C46' F33' -157.4(13) . . . . ?
C45' C44' C46' F33' 73.3(17) . . . . ?
C47' C44' C46' F33' -45.5(19) . . . . ?
O5 C44' C47' F36' -161.6(14) . . . . ?
C45' C44' C47' F36' -41(2) . . . . ?
C46' C44' C47' F36' 77.0(19) . . . . ?
O5 C44' C47' F34' 73.3(16) . . . . ?
C45' C44' C47' F34' -166.2(15) . . . . ?
C46' C44' C47' F34' -48(2) . . . . ?
O5 C44' C47' F35' -42.3(15) . . . . ?
C45' C44' C47' F35' 78.3(19) . . . . ?
C46' C44' C47' F35' -163.7(14) . . . . ?
O5 C44' C45' F30' -175.2(15) . . . . ?
C46' C44' C45' F30' -45(2) . . . . ?
C47' C44' C45' F30' 72(2) . . . . ?
O5 C44' C45' F28' 65.4(17) . . . . ?
C46' C44' C45' F28' -164.3(14) . . . . ?
C47' C44' C45' F28' -47(2) . . . . ?
O5 C44' C45' F29' -53.4(18) . . . . ?
C46' C44' C45' F29' 76.9(19) . . . . ?
C47' C44' C45' F29' -166.0(16) . . . . ?
